data_2300749
loop_
_publ_author_name
'Rohl&#xed;&#x10d;ek, Jan'
'Eigner, V&#xe1;clav'
'Czernek, Ji&#x159;&#xed;'
'Brus, Ji&#x159;&#xed;'

_publ_section_title
;
 An advanced approach combining solid-state NMR with powder diffraction
 applied to newly synthesized iso-thio-uronium salts.
;
_journal_coeditor_code UI5023
_journal_issue 'Pt 2'
_journal_name_full 'Journal of applied crystallography'
_journal_page_first 321
_journal_page_last 332
_journal_paper_doi 10.1107/S1600576724012378
_journal_volume 58
_journal_year 2025
_chemical_formula_moiety 'C12 H13 N2 S, B F4'
_chemical_formula_sum 'C12 H13 B F4 N2 S'
_chemical_formula_weight 304.1
_space_group_IT_number 4
_space_group_name_Hall 'P 2yb'
_space_group_name_H-M_alt 'P 1 21 1'
_symmetry_cell_setting monoclinic
_symmetry_Int_Tables_number 4
_symmetry_space_group_name_Hall 'P 2yb'
_symmetry_space_group_name_H-M 'P 1 21 1'
_cell_angle_alpha 90
_cell_angle_beta 90.776(5)
_cell_angle_gamma 90
_cell_formula_units_Z 2
_cell_length_a 5.8011(3)
_cell_length_b 7.4127(6)
_cell_length_c 15.2291(9)
_cell_measurement_reflns_used 5850
_cell_measurement_temperature 94.9(4)
_cell_measurement_theta_max 74.35
_cell_measurement_theta_min 5.85
_cell_volume 654.82(7)
_computing_cell_refinement 'CrysAlisPro 1.171.41.93a (Rigaku OD, 2020)'
_computing_data_collection 'CrysAlisPro 1.171.41.93a (Rigaku OD, 2020)'
_computing_data_reduction 'CrysAlisPro 1.171.41.93a (Rigaku OD, 2020)'
_diffrn_ambient_temperature 94.9
_diffrn_detector 'CCD plate'
_diffrn_detector_area_resol_mean 5.2027
_diffrn_measured_fraction_theta_full 0.99
_diffrn_measured_fraction_theta_max 0.99
_diffrn_measurement_device 'four-circle diffractometer'
_diffrn_measurement_device_type 'SuperNova, Dual, Cu at home/near, AtlasS2'
_diffrn_measurement_method '\w scans'
_diffrn_radiation_monochromator mirror
_diffrn_radiation_probe x-ray
_diffrn_radiation_source 'X-ray tube'
_diffrn_radiation_type 'Cu K\a'
_diffrn_radiation_wavelength 1.54184
_diffrn_reflns_av_R_equivalents 0.0346
_diffrn_reflns_av_unetI/netI 0.0185
_diffrn_reflns_limit_h_max 7
_diffrn_reflns_limit_h_min -7
_diffrn_reflns_limit_k_max 9
_diffrn_reflns_limit_k_min -9
_diffrn_reflns_limit_l_max 18
_diffrn_reflns_limit_l_min -18
_diffrn_reflns_number 8858
_diffrn_reflns_theta_full 74.75
_diffrn_reflns_theta_max 74.75
_diffrn_reflns_theta_min 2.9
_diffrn_source 'micro-focus sealed X-ray tube'
_exptl_absorpt_coefficient_mu 2.571
_exptl_absorpt_correction_T_max 0.928
_exptl_absorpt_correction_T_min 0.527
_exptl_absorpt_correction_type analytical
_exptl_absorpt_process_details
;
  CrysAlisPro 1.171.41.93a (Rigaku Oxford Diffraction, 2020)
  Analytical numeric absorption correction based on crystal shape
;
_exptl_crystal_colour colorless
_exptl_crystal_density_diffrn 1.5424
_exptl_crystal_description platelet
_exptl_crystal_F_000 312
_exptl_crystal_size_max 0.426
_exptl_crystal_size_mid 0.25
_exptl_crystal_size_min 0.029
_refine_diff_density_max 0.17
_refine_diff_density_min -0.38
_refine_ls_abs_structure_details '  1192 of Friedel pairs used in the refinement'
_refine_ls_abs_structure_Flack -0.034(18)
_refine_ls_extinction_method none
_refine_ls_goodness_of_fit_gt 1.87
_refine_ls_goodness_of_fit_ref 1.86
_refine_ls_hydrogen_treatment mixed
_refine_ls_number_constraints 41
_refine_ls_number_parameters 194
_refine_ls_number_reflns 2640
_refine_ls_number_restraints 4
_refine_ls_R_factor_all 0.0341
_refine_ls_R_factor_gt 0.0337
_refine_ls_shift/su_max 0.0108
_refine_ls_shift/su_mean 0.0008
_refine_ls_structure_factor_coef Fsqd
_refine_ls_weighting_details w=1/(\s^2^(I)+0.0016I^2^)
_refine_ls_weighting_scheme sigma
_refine_ls_wR_factor_gt 0.0960
_refine_ls_wR_factor_ref 0.0964
_reflns_number_gt 2595
_reflns_number_total 2640
_reflns_threshold_expression I>3\s(I)
_cod_data_source_file ui5023.cif
_cod_data_source_block 3BF4_11A
_cod_depositor_comments
;
The following automatic conversions were performed:

data item '_diffrn_radiation_probe' value 'X-ray' was changed to
'x-ray' in accordance with the
/home/data/users/saulius/crontab/automatic-downloads/rss-feeds/IUCr/lib/dictionaries/cif_core.dic
dictionary named 'cif_core.dic' version 2.4.2 last updated on
2011-04-26.

Automatic conversion script
Id: cif_fix_values 8170 2020-07-09 18:12:32Z antanas 

 Adding full bibliography for 2300745--2300749.cif.
;
_cod_original_formula_sum 'C12 H13 B1 F4 N2 S1'
_cod_database_code 2300749

loop_
_space_group_symop_id
_space_group_symop_operation_xyz
1 x,y,z
2 -x,y+1/2,-z

loop_
_atom_site_label
_atom_site_type_symbol
_atom_site_fract_x
_atom_site_fract_y
_atom_site_fract_z
_atom_site_adp_type
_atom_site_U_iso_or_equiv
_atom_site_site_symmetry_multiplicity
_atom_site_occupancy
_atom_site_calc_flag
_atom_site_refinement_flags
_atom_site_disorder_assembly
_atom_site_disorder_group
S1 S 0.64373(7) 0.55072(8) 0.79917(3) Uani 0.02051(13) 2 1 d . . .
F1 F -0.1257(2) 0.65112(19) 0.15523(9) Uani 0.0293(4) 2 1 d . . .
F2 F -0.1147(2) 0.5423(3) 0.01564(8) Uani 0.0326(4) 2 1 d . . .
F3 F 0.2133(3) 0.6481(2) 0.07976(10) Uani 0.0392(5) 2 1 d . . .
F4 F 0.0562(3) 0.3866(2) 0.12628(11) Uani 0.0378(5) 2 1 d . . .
N1 N 0.2474(3) 0.5186(3) 0.88656(12) Uani 0.0258(5) 2 1 d . . .
N2 N 0.4715(3) 0.7665(3) 0.91697(13) Uani 0.0236(5) 2 1 d . . .
C1 C 0.5316(4) 0.3961(3) 0.57384(14) Uani 0.0188(5) 2 1 d . . .
C2 C 0.6267(3) 0.3443(3) 0.65278(13) Uani 0.0197(5) 2 1 d . . .
C3 C 0.8466(4) 0.2583(3) 0.65498(13) Uani 0.0205(5) 2 1 d . . .
C4 C 0.9603(3) 0.2248(3) 0.57853(14) Uani 0.0205(5) 2 1 d . . .
C5 C 0.9753(4) 0.2371(3) 0.41518(15) Uani 0.0215(6) 2 1 d . . .
C6 C 0.8771(4) 0.2882(3) 0.33690(15) Uani 0.0231(6) 2 1 d . . .
C7 C 0.6608(4) 0.3760(3) 0.33491(15) Uani 0.0239(6) 2 1 d . . .
C8 C 0.5457(4) 0.4103(3) 0.41084(14) Uani 0.0209(6) 2 1 d . . .
C9 C 0.6441(3) 0.3607(3) 0.49367(14) Uani 0.0181(5) 2 1 d . . .
C10 C 0.8637(3) 0.2735(3) 0.49592(14) Uani 0.0180(5) 2 1 d . . .
C11 C 0.4964(4) 0.3731(3) 0.73647(14) Uani 0.0234(6) 2 1 d . . .
C12 C 0.4347(3) 0.6138(3) 0.87425(13) Uani 0.0196(5) 2 1 d . . .
B1 B 0.0074(4) 0.5586(4) 0.09478(14) Uani 0.0205(6) 2 1 d . . .
H1c1 H 0.385867 0.457544 0.572847 Uiso 0.0225 2 1 d . . .
H1c3 H 0.914992 0.223749 0.710213 Uiso 0.0246 2 1 d . . .
H1c4 H 1.108459 0.167289 0.580916 Uiso 0.0246 2 1 d . . .
H1c5 H 1.121218 0.176021 0.415661 Uiso 0.0258 2 1 d . . .
H1c6 H 0.955483 0.264322 0.283021 Uiso 0.0278 2 1 d . . .
H1c7 H 0.593953 0.41199 0.279616 Uiso 0.0287 2 1 d . . .
H1c8 H 0.397719 0.468127 0.408388 Uiso 0.0251 2 1 d . . .
H1c11 H 0.496793 0.263425 0.770038 Uiso 0.0281 2 1 d . . .
H2c11 H 0.341783 0.410724 0.722631 Uiso 0.0281 2 1 d . . .
H1n1 H 0.227(5) 0.4130(18) 0.8644(19) Uiso 0.031 2 1 d . . .
H2n1 H 0.140(4) 0.543(5) 0.9230(15) Uiso 0.031 2 1 d . . .
H1n2 H 0.375(4) 0.791(5) 0.9576(14) Uiso 0.0283 2 1 d . . .
H2n2 H 0.594(3) 0.828(4) 0.9069(19) Uiso 0.0283 2 1 d . . .

loop_
_atom_site_aniso_label
_atom_site_aniso_type_symbol
_atom_site_aniso_U_11
_atom_site_aniso_U_22
_atom_site_aniso_U_33
_atom_site_aniso_U_12
_atom_site_aniso_U_13
_atom_site_aniso_U_23
S1 S 0.0160(2) 0.0244(2) 0.0212(2) -0.00162(19) 0.00390(15) -0.00288(19)
F1 F 0.0331(7) 0.0315(7) 0.0234(6) 0.0111(6) 0.0063(5) -0.0023(5)
F2 F 0.0254(6) 0.0511(9) 0.0215(5) 0.0010(7) 0.0015(4) -0.0032(7)
F3 F 0.0313(7) 0.0503(10) 0.0362(8) -0.0164(7) 0.0093(6) -0.0083(7)
F4 F 0.0424(8) 0.0301(8) 0.0412(8) 0.0171(7) 0.0111(7) 0.0094(6)
N1 N 0.0222(8) 0.0310(11) 0.0244(8) -0.0049(8) 0.0070(6) -0.0044(7)
N2 N 0.0201(8) 0.0257(9) 0.0251(9) -0.0040(7) 0.0038(7) -0.0055(7)
C1 C 0.0152(9) 0.0157(9) 0.0255(10) 0.0000(7) 0.0033(8) -0.0002(7)
C2 C 0.0163(9) 0.0177(9) 0.0252(10) -0.0034(8) 0.0033(8) -0.0002(8)
C3 C 0.0174(9) 0.0232(10) 0.0207(9) -0.0036(8) -0.0032(7) 0.0015(8)
C4 C 0.0141(9) 0.0189(9) 0.0284(10) -0.0003(8) 0.0010(8) 0.0005(8)
C5 C 0.0174(9) 0.0161(9) 0.0310(11) 0.0002(8) 0.0037(8) -0.0021(8)
C6 C 0.0229(10) 0.0225(10) 0.0241(10) -0.0043(8) 0.0065(8) -0.0034(8)
C7 C 0.0257(10) 0.0214(10) 0.0246(10) -0.0030(8) -0.0022(8) 0.0010(8)
C8 C 0.0190(10) 0.0173(9) 0.0265(10) -0.0019(8) 0.0004(8) 0.0009(8)
C9 C 0.0153(8) 0.0145(9) 0.0246(10) -0.0005(7) 0.0014(7) -0.0002(7)
C10 C 0.0140(9) 0.0149(9) 0.0251(10) -0.0033(7) 0.0026(7) -0.0012(7)
C11 C 0.0240(10) 0.0201(10) 0.0262(11) -0.0045(9) 0.0054(8) -0.0016(8)
C12 C 0.0169(8) 0.0210(9) 0.0210(9) -0.0006(7) 0.0003(7) 0.0023(7)
B1 B 0.0187(9) 0.0227(11) 0.0203(9) 0.0045(10) 0.0044(7) 0.0025(10)

loop_
_atom_type_symbol
_atom_type_scat_dispersion_real
_atom_type_scat_dispersion_imag
_atom_type_scat_source
C 0.0181 0.0091 'International Tables Vol C tables 4.2.6.8 and 6.1.1.1'
H 0.0000 0.0000 'International Tables Vol C tables 4.2.6.8 and 6.1.1.1'
B 0.0090 0.0039 'International Tables Vol C tables 4.2.6.8 and 6.1.1.1'
F 0.0727 0.0534 'International Tables Vol C tables 4.2.6.8 and 6.1.1.1'
N 0.0311 0.0180 'International Tables Vol C tables 4.2.6.8 and 6.1.1.1'
S 0.3331 0.5567 'International Tables Vol C tables 4.2.6.8 and 6.1.1.1'

loop_
_exptl_crystal_face_index_h
_exptl_crystal_face_index_k
_exptl_crystal_face_index_l
_exptl_crystal_face_perp_dist
? ? ? ?

loop_
_geom_angle_atom_site_label_1
_geom_angle_atom_site_label_2
_geom_angle_atom_site_label_3
_geom_angle_site_symmetry_1
_geom_angle_site_symmetry_2
_geom_angle_site_symmetry_3
_geom_angle
_geom_angle_publ_flag
C11 S1 C12 . . . 102.18(10) ?
C12 N1 H1n1 . . . 123(2) ?
C12 N1 H2n1 . . . 126(2) ?
H1n1 N1 H2n1 . . . 110(3) ?
C12 N2 H1n2 . . . 116(2) ?
C12 N2 H2n2 . . . 119.5(18) ?
H1n2 N2 H2n2 . . . 125(3) ?
C2 C1 C9 . . . 121.27(19) ?
C2 C1 H1c1 . . . 119.37 ?
C9 C1 H1c1 . . . 119.37 ?
C1 C2 C3 . . . 119.68(19) ?
C1 C2 C11 . . . 120.14(18) ?
C3 C2 C11 . . . 120.16(18) ?
C2 C3 C4 . . . 120.15(19) ?
C2 C3 H1c3 . . . 119.93 ?
C4 C3 H1c3 . . . 119.93 ?
C3 C4 C10 . . . 121.33(19) ?
C3 C4 H1c4 . . . 119.34 ?
C10 C4 H1c4 . . . 119.33 ?
C6 C5 C10 . . . 120.8(2) ?
C6 C5 H1c5 . . . 119.62 ?
C10 C5 H1c5 . . . 119.62 ?
C5 C6 C7 . . . 120.4(2) ?
C5 C6 H1c6 . . . 119.82 ?
C7 C6 H1c6 . . . 119.82 ?
C6 C7 C8 . . . 120.7(2) ?
C6 C7 H1c7 . . . 119.64 ?
C8 C7 H1c7 . . . 119.64 ?
C7 C8 C9 . . . 120.4(2) ?
C7 C8 H1c8 . . . 119.79 ?
C9 C8 H1c8 . . . 119.79 ?
C1 C9 C8 . . . 122.06(19) ?
C1 C9 C10 . . . 118.98(19) ?
C8 C9 C10 . . . 118.96(19) ?
C4 C10 C5 . . . 122.68(18) ?
C4 C10 C9 . . . 118.57(19) ?
C5 C10 C9 . . . 118.75(19) ?
S1 C11 C2 . . . 107.87(15) ?
S1 C11 H1c11 . . . 109.47 ?
S1 C11 H2c11 . . . 109.47 ?
C2 C11 H1c11 . . . 109.47 ?
C2 C11 H2c11 . . . 109.47 ?
H1c11 C11 H2c11 . . . 111.02 ?
S1 C12 N1 . . . 122.36(17) ?
S1 C12 N2 . . . 116.34(16) ?
N1 C12 N2 . . . 121.3(2) ?
F1 B1 F2 . . . 109.59(17) ?
F1 B1 F3 . . . 111.1(2) ?
F1 B1 F4 . . . 109.63(17) ?
F2 B1 F3 . . . 109.10(17) ?
F2 B1 F4 . . . 108.5(2) ?
F3 B1 F4 . . . 108.87(18) ?

loop_
_geom_bond_atom_site_label_1
_geom_bond_atom_site_label_2
_geom_bond_site_symmetry_1
_geom_bond_site_symmetry_2
_geom_bond_distance
_geom_bond_publ_flag
S1 C11 . . 1.832(2) ?
S1 C12 . . 1.742(2) ?
F1 B1 . . 1.390(3) ?
F2 B1 . . 1.395(2) ?
F3 B1 . . 1.388(3) ?
F4 B1 . . 1.390(3) ?
N1 C12 . . 1.311(3) ?
N1 H1n1 . . 0.860(17) ?
N1 H2n1 . . 0.86(2) ?
N2 C12 . . 1.322(3) ?
N2 H1n2 . . 0.86(2) ?
N2 H2n2 . . 0.86(2) ?
C1 C2 . . 1.371(3) ?
C1 C9 . . 1.417(3) ?
C1 H1c1 . . 0.96 ?
C2 C3 . . 1.426(3) ?
C2 C11 . . 1.506(3) ?
C3 C4 . . 1.368(3) ?
C3 H1c3 . . 0.96 ?
C4 C10 . . 1.417(3) ?
C4 H1c4 . . 0.96 ?
C5 C6 . . 1.368(3) ?
C5 C10 . . 1.423(3) ?
C5 H1c5 . . 0.96 ?
C6 C7 . . 1.414(3) ?
C6 H1c6 . . 0.96 ?
C7 C8 . . 1.367(3) ?
C7 H1c7 . . 0.96 ?
C8 C9 . . 1.426(3) ?
C8 H1c8 . . 0.96 ?
C9 C10 . . 1.428(3) ?
C11 H1c11 . . 0.96 ?
C11 H2c11 . . 0.96 ?

loop_
_geom_hbond_atom_site_label_D
_geom_hbond_atom_site_label_H
_geom_hbond_atom_site_label_A
_geom_hbond_site_symmetry_D
_geom_hbond_site_symmetry_H
_geom_hbond_site_symmetry_A
_geom_hbond_distance_DH
_geom_hbond_distance_HA
_geom_hbond_distance_DA
_geom_hbond_angle_DHA
_geom_hbond_publ_flag
C3 H1c3 F1 . . 2_646 0.96 2.43 3.388(2) 173.93 ?
N1 H1n1 F1 . . 2_546 0.860(17) 2.048(16) 2.883(3) 163(3) ?
N1 H2n1 F2 . . 1_556 0.86(2) 2.06(2) 2.901(2) 167(3) ?
N2 H1n2 F2 . . 2_556 0.86(2) 2.43(3) 3.094(3) 134(3) ?
N2 H1n2 F3 . . 1_556 0.86(2) 2.35(3) 3.043(3) 138(3) ?
N2 H2n2 F4 . . 2_656 0.86(2) 2.14(2) 2.964(3) 160(2) ?

loop_
_geom_torsion_atom_site_label_1
_geom_torsion_atom_site_label_2
_geom_torsion_atom_site_label_3
_geom_torsion_atom_site_label_4
_geom_torsion_site_symmetry_1
_geom_torsion_site_symmetry_2
_geom_torsion_site_symmetry_3
_geom_torsion_site_symmetry_4
_geom_torsion
_geom_torsion_publ_flag
? ? ? ? ? ? ? ? ? ?

loop_
_restr_angle_atom_site_label_1
_restr_angle_site_symmetry_1
_restr_angle_atom_site_label_2
_restr_angle_site_symmetry_2
_restr_angle_atom_site_label_3
_restr_angle_site_symmetry_3
_restr_angle_target
_restr_angle_target_weight_param
? ? ? ? ? ? ? ?

loop_
_restr_distance_atom_site_label_1
_restr_distance_site_symmetry_1
_restr_distance_atom_site_label_2
_restr_distance_site_symmetry_2
_restr_distance_target
_restr_distance_target_weight_param
H1n1 . N1 . 0.86 0.001
H2n1 . N1 . 0.86 0.001
H1n2 . N2 . 0.86 0.001
H2n2 . N2 . 0.86 0.001

loop_
_restr_equal_angle_atom_site_label_1
_restr_equal_angle_site_symmetry_1
_restr_equal_angle_atom_site_label_2
_restr_equal_angle_site_symmetry_2
_restr_equal_angle_atom_site_label_3
_restr_equal_angle_site_symmetry_3
_restr_equal_angle_class_class_id
_restr_equal_angle_class_target_weight_param
? ? ? ? ? ? ? ?

loop_
_restr_equal_distance_atom_site_label_1
_restr_equal_distance_site_symmetry_1
_restr_equal_distance_atom_site_label_2
_restr_equal_distance_site_symmetry_2
_restr_equal_distance_class_class_id
_restr_equal_distance_class_target_weight_param
? ? ? ? ? ?

loop_
_restr_equal_torsion_atom_site_label_1
_restr_equal_torsion_site_symmetry_1
_restr_equal_torsion_atom_site_label_2
_restr_equal_torsion_site_symmetry_2
_restr_equal_torsion_atom_site_label_3
_restr_equal_torsion_site_symmetry_3
_restr_equal_torsion_atom_site_label_4
_restr_equal_torsion_site_symmetry_4
_restr_equal_torsion_class_class_id
_restr_equal_torsion_class_target_weight_param
? ? ? ? ? ? ? ? ? ?

loop_
_restr_torsion_atom_site_label_1
_restr_torsion_site_symmetry_1
_restr_torsion_atom_site_label_2
_restr_torsion_site_symmetry_2
_restr_torsion_atom_site_label_3
_restr_torsion_site_symmetry_3
_restr_torsion_atom_site_label_4
_restr_torsion_site_symmetry_4
_restr_torsion_angle_target
_restr_torsion_weight_param
? ? ? ? ? ? ? ? ? ?

loop_
_twin_individual_id
_twin_individual_mass_fraction_refined
_twin_individual_twin_matrix_11
_twin_individual_twin_matrix_12
_twin_individual_twin_matrix_13
_twin_individual_twin_matrix_21
_twin_individual_twin_matrix_22
_twin_individual_twin_matrix_23
_twin_individual_twin_matrix_31
_twin_individual_twin_matrix_32
_twin_individual_twin_matrix_33
1 1.034(18) 1 0 0 0 1 0 0 0 1
2 -0.034(18) -1 0 0 0 -1 0 0 0 -1
